data_2208924
loop_
_publ_author_name
'P. S. Patil'
'Jeannie Bee-Jan Teh'
'Hoong-Kun Fun'
'Ibrahim Abdul Razak'
'S. M. Dharmaprakash'

_publ_section_title
;
 1-(4-Bromophenyl)-3-(2,4-dichlorophenyl)prop-2-en-1-one
;
_journal_coeditor_code JH2010
_journal_issue 5
_journal_name_full 'Acta Crystallographica Section E'
_journal_page_first o1710
_journal_page_last o1712
_journal_paper_doi 10.1107/S1600536806011287
_journal_volume 62
_journal_year 2006
_chemical_formula_iupac 'C15 H9 Br Cl2 O'
_chemical_formula_moiety 'C15 H9 Br Cl2 O'
_chemical_formula_sum 'C15 H9 Br Cl2 O'
_chemical_formula_weight 356.03
_chemical_name_systematic
;
1-(4-Bromophenyl)-3-(2,4-dichlorophenyl)prop-2-en-1-one
;
_space_group_IT_number 19
_symmetry_cell_setting orthorhombic
_symmetry_space_group_name_Hall 'P 2ac 2ab'
_symmetry_space_group_name_H-M 'P 21 21 21'
_atom_sites_solution_hydrogens geom
_atom_sites_solution_primary direct
_atom_sites_solution_secondary difmap
_audit_creation_method SHELXL-97
_cell_angle_alpha 90.00
_cell_angle_beta 90.00
_cell_angle_gamma 90.00
_cell_formula_units_Z 4
_cell_length_a 11.4642(4)
_cell_length_b 30.0972(10)
_cell_length_c 3.90200(10)
_cell_measurement_reflns_used 8196
_cell_measurement_temperature 100.00(10)
_cell_measurement_theta_max 30.00
_cell_measurement_theta_min 1.35
_cell_volume 1346.35(7)
_computing_cell_refinement APEX2
_computing_data_collection 'APEX2 (Bruker, 2005)'
_computing_data_reduction 'SAINT (Bruker, 2005)'
_computing_molecular_graphics SHELXTL
_computing_publication_material
;
SHELXTL, PARST (Nardelli, 1995) and PLATON (Spek, 2003)
;
_computing_structure_refinement SHELXTL
_computing_structure_solution 'SHELXTL (Bruker, 1998)'
_diffrn_ambient_temperature 297(2)
_diffrn_detector_area_resol_mean 8.33
_diffrn_measured_fraction_theta_full 0.997
_diffrn_measured_fraction_theta_max 0.997
_diffrn_measurement_device_type
;
Bruker SMART APEX2 CCD area-detector
;
_diffrn_measurement_method \w
_diffrn_radiation_monochromator graphite
_diffrn_radiation_source 'fine-focus sealed tube'
_diffrn_radiation_type MoK\a
_diffrn_radiation_wavelength 0.71073
_diffrn_reflns_av_R_equivalents 0.0544
_diffrn_reflns_av_sigmaI/netI 0.0369
_diffrn_reflns_limit_h_max 16
_diffrn_reflns_limit_h_min -16
_diffrn_reflns_limit_k_max 42
_diffrn_reflns_limit_k_min -42
_diffrn_reflns_limit_l_max 5
_diffrn_reflns_limit_l_min -5
_diffrn_reflns_number 30878
_diffrn_reflns_theta_full 30.00
_diffrn_reflns_theta_max 30.00
_diffrn_reflns_theta_min 1.35
_diffrn_standards_decay_% 0
_diffrn_standards_number 0
_exptl_absorpt_coefficient_mu 3.436
_exptl_absorpt_correction_T_max 0.5145
_exptl_absorpt_correction_T_min 0.2836
_exptl_absorpt_correction_type multi-scan
_exptl_absorpt_process_details '(SADABS; Bruker, 2005)'
_exptl_crystal_colour Yellow
_exptl_crystal_density_diffrn 1.756
_exptl_crystal_density_method 'not measured'
_exptl_crystal_description Block
_exptl_crystal_F_000 704
_exptl_crystal_size_max 0.51
_exptl_crystal_size_mid 0.29
_exptl_crystal_size_min 0.22
_refine_diff_density_max 1.743
_refine_diff_density_min -1.161
_refine_ls_abs_structure_details 'Flack (1983), 1572 Friedel pairs'
_refine_ls_abs_structure_Flack 0.068(14)
_refine_ls_extinction_method none
_refine_ls_goodness_of_fit_ref 1.196
_refine_ls_hydrogen_treatment constr
_refine_ls_matrix_type full
_refine_ls_number_parameters 172
_refine_ls_number_reflns 3923
_refine_ls_number_restraints 0
_refine_ls_restrained_S_all 1.196
_refine_ls_R_factor_all 0.0524
_refine_ls_R_factor_gt 0.0498
_refine_ls_shift/su_max 0.001
_refine_ls_shift/su_mean 0.000
_refine_ls_structure_factor_coef Fsqd
_refine_ls_weighting_details 'calc w=1/[\s^2^(Fo^2^)+(0.0456P)^2^+5.363P] where P=(Fo^2^+2Fc^2^)/3'
_refine_ls_weighting_scheme calc
_refine_ls_wR_factor_gt 0.1243
_refine_ls_wR_factor_ref 0.1311
_reflns_number_gt 3809
_reflns_number_total 3923
_reflns_threshold_expression I>2\s(I)
_cod_data_source_file jh2010.cif
_cod_data_source_block I
_cod_depositor_comments
;
The following automatic conversions were performed:
'_symmetry_cell_setting' value 'Orthorhombic' changed to 'orthorhombic'
according to '/home/saulius/struct/CIF-dictionaries/cif_core.dic'
dictionary named 'cif_core.dic' version 2.4.1 from 2010-06-29.

Automatic conversion script
Id: cif_fix_enum 1527 2010-12-29 10:47:43Z saulius 

The following automatic conversions were performed:

'_symmetry_cell_setting' value 'Orthorhombic' changed to
'orthorhombic' according to
/home/saulius/struct/CIF-dictionaries/cif_core.dic dictionary named
'cif_core.dic' version 2.4.1 from 2010-06-29.

Automatic conversion script
Id: cif_fix_values 1715 2011-07-08 13:25:40Z adriana 
;
_cod_database_code 2208924
_cod_database_fobs_code 2208924

loop_
_symmetry_equiv_pos_as_xyz
'x, y, z'
'-x+1/2, -y, z+1/2'
'-x, y+1/2, -z+1/2'
'x+1/2, -y+1/2, -z'

loop_
_atom_site_type_symbol
_atom_site_label
_atom_site_fract_x
_atom_site_fract_y
_atom_site_fract_z
_atom_site_U_iso_or_equiv
_atom_site_adp_type
_atom_site_calc_flag
_atom_site_refinement_flags
_atom_site_occupancy
Br Br1 0.85416(4) 0.398731(15) -0.70729(12) 0.02235(12) Uani d . 1
Cl Cl1 1.09004(12) -0.00326(4) 0.6186(4) 0.0280(3) Uani d . 1
Cl Cl2 0.66526(10) 0.07008(4) 0.5591(4) 0.0243(2) Uani d . 1
O O1 0.6195(3) 0.20630(12) -0.0942(11) 0.0252(8) Uani d . 1
C C1 0.8175(4) 0.34168(15) -0.5337(13) 0.0199(9) Uani d . 1
C C2 0.7035(4) 0.32592(16) -0.5653(14) 0.0212(9) Uani d . 1
H H2A 0.6467 0.3430 -0.6727 0.025 Uiso calc R 1
C C3 0.6763(4) 0.28468(16) -0.4353(13) 0.0186(8) Uani d . 1
H H3A 0.6006 0.2739 -0.4575 0.022 Uiso calc R 1
C C4 0.7603(3) 0.25865(14) -0.2704(12) 0.0160(8) Uani d . 1
C C5 0.8745(3) 0.27525(15) -0.2412(13) 0.0192(8) Uani d . 1
H H5A 0.9314 0.2582 -0.1334 0.023 Uiso calc R 1
C C6 0.9034(4) 0.31660(15) -0.3708(12) 0.0190(9) Uani d . 1
H H6A 0.9789 0.3275 -0.3496 0.023 Uiso calc R 1
C C7 0.7241(4) 0.21503(15) -0.1211(12) 0.0175(8) Uani d . 1
C C8 0.8126(4) 0.18321(15) -0.0025(14) 0.0199(9) Uani d . 1
H H8A 0.8913 0.1889 -0.0401 0.024 Uiso calc R 1
C C9 0.7801(4) 0.14616(15) 0.1591(14) 0.0190(9) Uani d . 1
H H9A 0.7009 0.1430 0.2046 0.023 Uiso calc R 1
C C10 0.8560(4) 0.10998(13) 0.2720(12) 0.0185(8) Uani d . 1
C C11 0.9762(4) 0.10987(14) 0.2081(14) 0.0197(8) Uani d . 1
H H11A 1.0088 0.1340 0.0937 0.024 Uiso calc R 1
C C12 1.0484(4) 0.07534(16) 0.3086(15) 0.0220(9) Uani d . 1
H H12A 1.1279 0.0764 0.2620 0.026 Uiso calc R 1
C C13 1.0011(4) 0.03940(15) 0.4784(14) 0.0206(9) Uani d . 1
C C14 0.8819(4) 0.03792(15) 0.5537(13) 0.0199(9) Uani d . 1
H H14A 0.8501 0.0138 0.6693 0.024 Uiso calc R 1
C C15 0.8126(4) 0.07296(15) 0.4530(13) 0.0185(9) Uani d . 1

loop_
_atom_site_aniso_label
_atom_site_aniso_U_11
_atom_site_aniso_U_22
_atom_site_aniso_U_33
_atom_site_aniso_U_12
_atom_site_aniso_U_13
_atom_site_aniso_U_23
Br1 0.0276(2) 0.02075(19) 0.0187(2) -0.00100(17) -0.00104(18) 0.00330(17)
Cl1 0.0329(6) 0.0231(5) 0.0281(7) 0.0100(5) -0.0035(5) -0.0006(5)
Cl2 0.0184(5) 0.0257(5) 0.0289(6) -0.0040(4) 0.0041(4) 0.0020(5)
O1 0.0131(14) 0.0297(17) 0.033(2) -0.0018(12) 0.0036(13) 0.0037(16)
C1 0.022(2) 0.0183(19) 0.020(2) 0.0018(16) 0.0021(17) 0.0001(17)
C2 0.021(2) 0.025(2) 0.017(2) 0.0045(17) -0.0041(17) 0.0022(18)
C3 0.0169(19) 0.024(2) 0.015(2) 0.0050(15) -0.0050(16) -0.0019(17)
C4 0.0142(16) 0.0205(18) 0.013(2) 0.0016(14) 0.0004(15) 0.0018(17)
C5 0.0120(16) 0.0229(18) 0.023(2) 0.0027(14) 0.0004(16) 0.0016(18)
C6 0.0177(18) 0.021(2) 0.018(2) 0.0005(16) 0.0021(16) 0.0002(17)
C7 0.0160(18) 0.0205(19) 0.016(2) 0.0011(15) 0.0032(15) 0.0011(16)
C8 0.0141(18) 0.022(2) 0.024(2) 0.0021(15) 0.0042(16) 0.0037(18)
C9 0.0144(17) 0.0196(19) 0.023(2) -0.0002(14) 0.0009(16) 0.0015(17)
C10 0.0184(17) 0.0165(16) 0.021(2) -0.0003(14) -0.0038(19) -0.0004(15)
C11 0.0206(19) 0.0201(19) 0.018(2) 0.0005(15) 0.0026(17) 0.0013(17)
C12 0.0151(18) 0.027(2) 0.024(2) 0.0017(15) 0.0012(18) -0.003(2)
C13 0.022(2) 0.020(2) 0.020(2) 0.0056(16) 0.0019(17) -0.0022(17)
C14 0.026(2) 0.0196(19) 0.014(2) -0.0006(16) -0.0018(17) -0.0021(17)
C15 0.0194(19) 0.0175(19) 0.018(2) -0.0021(15) -0.0006(17) -0.0021(17)

loop_
_atom_type_symbol
_atom_type_description
_atom_type_scat_dispersion_real
_atom_type_scat_dispersion_imag
_atom_type_scat_source
C C 0.0033 0.0016 'International Tables Vol C Tables 4.2.6.8 and 6.1.1.4'
H H 0.0000 0.0000 'International Tables Vol C Tables 4.2.6.8 and 6.1.1.4'
O O 0.0106 0.0060 'International Tables Vol C Tables 4.2.6.8 and 6.1.1.4'
Cl Cl 0.1484 0.1585 'International Tables Vol C Tables 4.2.6.8 and 6.1.1.4'
Br Br -0.2901 2.4595 'International Tables Vol C Tables 4.2.6.8 and 6.1.1.4'

loop_
_geom_angle_atom_site_label_1
_geom_angle_atom_site_label_2
_geom_angle_atom_site_label_3
_geom_angle
C6 C1 C2 121.2(4)
C6 C1 Br1 119.8(4)
C2 C1 Br1 119.0(4)
C3 C2 C1 119.1(4)
C3 C2 H2A 120.5
C1 C2 H2A 120.5
C2 C3 C4 121.3(4)
C2 C3 H3A 119.4
C4 C3 H3A 119.4
C3 C4 C5 118.7(4)
C3 C4 C7 118.7(4)
C5 C4 C7 122.6(4)
C6 C5 C4 120.8(4)
C6 C5 H5A 119.6
C4 C5 H5A 119.6
C5 C6 C1 119.0(4)
C5 C6 H6A 120.5
C1 C6 H6A 120.5
O1 C7 C8 120.4(4)
O1 C7 C4 119.4(4)
C8 C7 C4 120.2(4)
C9 C8 C7 120.1(4)
C9 C8 H8A 120.0
C7 C8 H8A 120.0
C8 C9 C10 126.8(4)
C8 C9 H9A 116.6
C10 C9 H9A 116.6
C11 C10 C15 115.8(4)
C11 C10 C9 122.2(4)
C15 C10 C9 122.0(4)
C12 C11 C10 122.7(4)
C12 C11 H11A 118.7
C10 C11 H11A 118.7
C13 C12 C11 119.3(4)
C13 C12 H12A 120.4
C11 C12 H12A 120.4
C12 C13 C14 120.6(4)
C12 C13 Cl1 120.2(4)
C14 C13 Cl1 119.1(4)
C15 C14 C13 118.7(5)
C15 C14 H14A 120.7
C13 C14 H14A 120.7
C14 C15 C10 123.0(4)
C14 C15 Cl2 117.0(4)
C10 C15 Cl2 120.1(3)

loop_
_geom_bond_atom_site_label_1
_geom_bond_atom_site_label_2
_geom_bond_distance
Br1 C1 1.893(5)
Cl1 C13 1.728(5)
Cl2 C15 1.741(5)
O1 C7 1.232(5)
C1 C6 1.394(7)
C1 C2 1.396(7)
C2 C3 1.377(7)
C2 H2A 0.9300
C3 C4 1.398(6)
C3 H3A 0.9300
C4 C5 1.406(6)
C4 C7 1.495(6)
C5 C6 1.384(6)
C5 H5A 0.9300
C6 H6A 0.9300
C7 C8 1.470(6)
C8 C9 1.334(7)
C8 H8A 0.9300
C9 C10 1.462(6)
C9 H9A 0.9300
C10 C11 1.400(6)
C10 C15 1.410(6)
C11 C12 1.385(6)
C11 H11A 0.9300
C12 C13 1.380(7)
C12 H12A 0.9300
C13 C14 1.399(7)
C14 C15 1.378(6)
C14 H14A 0.9300

loop_
_geom_hbond_atom_site_label_D
_geom_hbond_atom_site_label_H
_geom_hbond_atom_site_label_A
_geom_hbond_site_symmetry_A
_geom_hbond_distance_DH
_geom_hbond_distance_HA
_geom_hbond_distance_DA
_geom_hbond_angle_DHA
_geom_hbond_publ_flag
C5 H5A O1 4_555 0.93 2.5652 3.148(5) 121 y
C6 H6A O1 4_555 0.93 2.5752 3.147(6) 120 y
C9 H9A Cl2 1_555 0.93 2.6262 3.068(5) 110 y
C9 H9A O1 1_555 0.93 2.4207 2.765(6) 102 y

loop_
_geom_torsion_atom_site_label_1
_geom_torsion_atom_site_label_2
_geom_torsion_atom_site_label_3
_geom_torsion_atom_site_label_4
_geom_torsion
C6 C1 C2 C3 -0.6(8)
Br1 C1 C2 C3 -179.2(4)
C1 C2 C3 C4 0.6(8)
C2 C3 C4 C5 -0.5(7)
C2 C3 C4 C7 177.4(5)
C3 C4 C5 C6 0.4(7)
C7 C4 C5 C6 -177.4(4)
C4 C5 C6 C1 -0.4(7)
C2 C1 C6 C5 0.5(7)
Br1 C1 C6 C5 179.1(4)
C3 C4 C7 O1 -12.2(7)
C5 C4 C7 O1 165.5(5)
C3 C4 C7 C8 168.8(4)
C5 C4 C7 C8 -13.4(7)
O1 C7 C8 C9 -5.1(8)
C4 C7 C8 C9 173.8(5)
C7 C8 C9 C10 175.6(5)
C8 C9 C10 C11 -2.4(8)
C8 C9 C10 C15 177.5(5)
C15 C10 C11 C12 1.4(7)
C9 C10 C11 C12 -178.8(5)
C10 C11 C12 C13 0.0(8)
C11 C12 C13 C14 -0.9(8)
C11 C12 C13 Cl1 -177.9(4)
C12 C13 C14 C15 0.4(8)
Cl1 C13 C14 C15 177.4(4)
C13 C14 C15 C10 1.1(8)
C13 C14 C15 Cl2 -178.9(4)
C11 C10 C15 C14 -2.0(7)
C9 C10 C15 C14 178.2(5)
C11 C10 C15 Cl2 178.1(4)
C9 C10 C15 Cl2 -1.8(7)

loop_
_cod_related_entry_id
_cod_related_entry_database
_cod_related_entry_code
1 ChemSpider 30654951
